data_7701609
loop_
_publ_author_name
'Zhao, Ming-Yu'
'Zhu, Jian-Nan'
'Li, Peng'
'Li, Wei'
'Cai, Ting'
'Cheng, Fang-Fang'
'Xiong, Wei-Wei'

_publ_section_title
;
 Structural variation of transition metal-organic frameworks using deep
 eutectic solvents with different hydrogen bond donors.
;
_journal_issue 27
_journal_name_full 'Dalton transactions (Cambridge, England : 2003)'
_journal_page_first 10199
_journal_page_last 10209
_journal_paper_doi 10.1039/c9dt01050e
_journal_volume 48
_journal_year 2019
_chemical_formula_moiety '2(C9 H3 O6) 2(C H4 N2 O) Co3, 2(H2O)'
_chemical_formula_sum 'C20 H18 Co3 N4 O16'
_chemical_formula_weight 747.17
_space_group_crystal_system triclinic
_space_group_IT_number 2
_space_group_name_Hall '-P 1'
_space_group_name_H-M_alt 'P -1'
_atom_sites_solution_hydrogens mixed
_audit_creation_method SHELXL-2016/6
_audit_update_record
;
2019-04-28 deposited with the CCDC.	2019-06-03 downloaded from the CCDC.
;
_cell_angle_alpha 63.445(7)
_cell_angle_beta 87.358(8)
_cell_angle_gamma 68.411(7)
_cell_formula_units_Z 1
_cell_length_a 8.076(2)
_cell_length_b 9.409(2)
_cell_length_c 9.653(2)
_cell_measurement_reflns_used 5615
_cell_measurement_temperature 299(2)
_cell_measurement_theta_max 27.423
_cell_measurement_theta_min 2.952
_cell_volume 603.9(2)
_computing_cell_refinement 'Bruker SAINT'
_computing_data_collection 'Bruker APEX2'
_computing_data_reduction 'Bruker SAINT'
_computing_molecular_graphics 'DIAMOND. Version 3.0. Crystal Impact'
_computing_publication_material 'Windows Word 2010'
_computing_structure_refinement 'SHELXL-2016/6 (Sheldrick, 2016)'
_computing_structure_solution 'SHELXL-2016/6 (Sheldrick, 2016)'
_diffrn_ambient_temperature 299(2)
_diffrn_measured_fraction_theta_full 0.998
_diffrn_measured_fraction_theta_max 0.990
_diffrn_measurement_device_type 'Bruker APEX-II CCD'
_diffrn_measurement_method '\f and \w scans'
_diffrn_radiation_type MoK\a
_diffrn_radiation_wavelength 0.71073
_diffrn_reflns_av_R_equivalents 0.0393
_diffrn_reflns_av_unetI/netI 0.0587
_diffrn_reflns_Laue_measured_fraction_full 0.998
_diffrn_reflns_Laue_measured_fraction_max 0.990
_diffrn_reflns_limit_h_max 10
_diffrn_reflns_limit_h_min -10
_diffrn_reflns_limit_k_max 12
_diffrn_reflns_limit_k_min -12
_diffrn_reflns_limit_l_max 12
_diffrn_reflns_limit_l_min -12
_diffrn_reflns_number 8695
_diffrn_reflns_point_group_measured_fraction_full 0.998
_diffrn_reflns_point_group_measured_fraction_max 0.990
_diffrn_reflns_theta_full 25.242
_diffrn_reflns_theta_max 27.736
_diffrn_reflns_theta_min 2.969
_exptl_absorpt_coefficient_mu 2.131
_exptl_absorpt_correction_T_max 0.7456
_exptl_absorpt_correction_T_min 0.6761
_exptl_absorpt_correction_type multi-scan
_exptl_absorpt_process_details 'SADABS 2014/5'
_exptl_crystal_colour purple
_exptl_crystal_density_diffrn 2.055
_exptl_crystal_description prism
_exptl_crystal_F_000 375
_exptl_crystal_size_max 0.21
_exptl_crystal_size_mid 0.17
_exptl_crystal_size_min 0.15
_refine_diff_density_max 0.449
_refine_diff_density_min -0.443
_refine_diff_density_rms 0.100
_refine_ls_extinction_method none
_refine_ls_goodness_of_fit_ref 1.040
_refine_ls_hydrogen_treatment mixed
_refine_ls_matrix_type full
_refine_ls_number_parameters 211
_refine_ls_number_reflns 2807
_refine_ls_number_restraints 0
_refine_ls_restrained_S_all 1.040
_refine_ls_R_factor_all 0.0656
_refine_ls_R_factor_gt 0.0356
_refine_ls_shift/su_max 0.001
_refine_ls_shift/su_mean 0.000
_refine_ls_structure_factor_coef Fsqd
_refine_ls_weighting_details 'w=1/[\s^2^(Fo^2^)+(0.0238P)^2^+0.4920P] where P=(Fo^2^+2Fc^2^)/3'
_refine_ls_weighting_scheme calc
_refine_ls_wR_factor_gt 0.0632
_refine_ls_wR_factor_ref 0.0701
_reflns_Friedel_coverage 0.000
_reflns_number_gt 2066
_reflns_number_total 2807
_reflns_threshold_expression 'I > 2\s(I)'
_cod_data_source_file c9dt01050e2.cif
_cod_data_source_block compound-7
_cod_depositor_comments
;
The following automatic conversions were performed:

data item '_exptl_absorpt_correction_type' value 'Multi-scan' was
changed to 'multi-scan' in accordance with the
/home/data/users/saulius/crontab/automatic-downloads/current/RSC/lib/dictionaries/cif_core.dic
dictionary named 'cif_core.dic' version 2.4.2 last updated on
2011-04-26.

Automatic conversion script
Id: cif_fix_values 6909 2019-04-08 15:41:33Z antanas 
;
_cod_original_cell_volume 603.9(3)
_cod_database_code 7701609
_shelx_shelxl_version_number 2016/6
_shelx_space_group_comment
;
The symmetry employed for this shelxl refinement is uniquely defined
by the following loop, which should always be used as a source of
symmetry information in preference to the above space-group names.
They are only intended as comments.
;

loop_
_space_group_symop_operation_xyz
'x, y, z'
'-x, -y, -z'

loop_
_atom_site_label
_atom_site_type_symbol
_atom_site_fract_x
_atom_site_fract_y
_atom_site_fract_z
_atom_site_U_iso_or_equiv
_atom_site_adp_type
_atom_site_occupancy
_atom_site_site_symmetry_order
_atom_site_calc_flag
_atom_site_refinement_flags_posn
_atom_site_refinement_flags_adp
_atom_site_refinement_flags_occupancy
Co1 Co 0.000000 1.000000 1.000000 0.01203(14) Uani 1 2 d S . P
Co2 Co -0.26820(5) 1.26555(5) 0.68346(4) 0.01322(12) Uani 1 1 d . . .
O1 O -0.2371(3) 1.3758(2) 0.4558(2) 0.0203(5) Uani 1 1 d . . .
O2 O 0.0202(2) 1.1273(2) 0.7583(2) 0.0146(4) Uani 1 1 d . . .
O3 O 0.2616(2) 0.9502(2) 1.0943(2) 0.0133(4) Uani 1 1 d . . .
O4 O 0.1085(3) 0.7758(2) 0.9927(2) 0.0180(5) Uani 1 1 d . . .
O5 O -0.2682(3) 1.0190(2) 0.6943(2) 0.0185(5) Uani 1 1 d . . .
O6 O -0.2677(3) 1.4277(2) 0.7727(2) 0.0191(5) Uani 1 1 d . . .
O7 O -0.5455(3) 1.3640(2) 0.6223(2) 0.0174(5) Uani 1 1 d . . .
C1 C 0.2579(4) 1.5442(4) 0.8726(3) 0.0152(6) Uani 1 1 d . . .
C2 C 0.2669(4) 1.0404(3) 1.1619(3) 0.0125(6) Uani 1 1 d . . .
C3 C 0.2343(4) 1.4939(3) 1.0295(3) 0.0133(6) Uani 1 1 d . . .
C4 C -0.3341(4) 1.5253(4) 0.3515(3) 0.0136(6) Uani 1 1 d . . .
C5 C 0.2706(4) 1.2143(3) 1.0630(3) 0.0125(6) Uani 1 1 d . . .
C6 C 0.3040(4) 1.2626(4) 0.9095(3) 0.0138(6) Uani 1 1 d . . .
C7 C 0.2387(4) 1.3300(4) 1.1237(3) 0.0133(6) Uani 1 1 d . . .
C8 C 0.2007(4) 0.6229(3) 1.0899(3) 0.0135(6) Uani 1 1 d . . .
N1 N 0.3095(3) 0.9660(3) 0.7617(3) 0.0266(7) Uani 1 1 d . . .
H2B H 0.334571 0.935549 0.858991 0.032 Uiso 1 1 calc R U .
H2C H 0.391842 0.928577 0.712473 0.032 Uiso 1 1 calc R U .
C9 C 0.2978(4) 1.4274(3) 0.8137(3) 0.0123(6) Uani 1 1 d . . .
C10 C 0.1441(4) 1.0705(4) 0.6876(3) 0.0193(7) Uani 1 1 d . . .
N2 N 0.1103(4) 1.1140(4) 0.5385(3) 0.0464(9) Uani 1 1 d . . .
H1A H 0.003854 1.181328 0.488089 0.056 Uiso 1 1 calc R U .
H1B H 0.194792 1.074985 0.491670 0.056 Uiso 1 1 calc R U .
O8 O 0.4785(4) 0.1979(4) 0.4161(3) 0.0410(8) Uani 1 1 d . . .
H5 H 0.326(5) 1.186(5) 0.873(4) 0.049 Uiso 1 1 d . U .
H4 H 0.214(5) 1.299(5) 1.224(4) 0.049 Uiso 1 1 d . U .
H10 H 0.253(5) 1.658(5) 0.805(4) 0.049 Uiso 1 1 d . U .
H1C H 0.527(6) 0.162(5) 0.495(5) 0.049 Uiso 1 1 d . U .
H1D H 0.429(6) 0.298(5) 0.377(5) 0.049 Uiso 1 1 d . U .

loop_
_atom_site_aniso_label
_atom_site_aniso_U_11
_atom_site_aniso_U_22
_atom_site_aniso_U_33
_atom_site_aniso_U_23
_atom_site_aniso_U_13
_atom_site_aniso_U_12
Co1 0.0164(3) 0.0078(3) 0.0102(3) -0.0046(2) -0.0003(2) -0.0021(2)
Co2 0.0193(2) 0.0093(2) 0.0093(2) -0.00344(16) 0.00199(17) -0.00477(17)
O1 0.0243(12) 0.0143(11) 0.0103(10) -0.0005(8) 0.0025(9) -0.0017(9)
O2 0.0153(11) 0.0142(11) 0.0124(10) -0.0073(8) 0.0030(9) -0.0024(8)
O3 0.0175(11) 0.0101(10) 0.0132(10) -0.0063(8) 0.0016(8) -0.0051(8)
O4 0.0256(12) 0.0087(10) 0.0169(10) -0.0071(8) 0.0000(9) -0.0019(9)
O5 0.0277(12) 0.0139(11) 0.0113(10) -0.0034(8) 0.0037(9) -0.0087(9)
O6 0.0295(12) 0.0122(10) 0.0138(10) -0.0076(8) -0.0023(9) -0.0037(9)
O7 0.0205(11) 0.0155(11) 0.0164(10) -0.0092(9) 0.0060(9) -0.0054(9)
C1 0.0209(16) 0.0092(15) 0.0148(14) -0.0044(12) 0.0031(13) -0.0065(12)
C2 0.0102(14) 0.0105(14) 0.0149(14) -0.0051(12) 0.0004(12) -0.0031(11)
C3 0.0140(15) 0.0112(15) 0.0134(14) -0.0055(12) 0.0007(12) -0.0037(12)
C4 0.0169(16) 0.0147(15) 0.0134(14) -0.0070(12) 0.0015(12) -0.0098(12)
C5 0.0129(15) 0.0109(14) 0.0120(14) -0.0043(11) -0.0010(12) -0.0038(11)
C6 0.0176(16) 0.0125(15) 0.0115(14) -0.0064(12) 0.0009(12) -0.0047(12)
C7 0.0149(15) 0.0139(15) 0.0114(14) -0.0062(12) 0.0020(12) -0.0052(12)
C8 0.0154(15) 0.0132(15) 0.0155(14) -0.0083(12) 0.0059(12) -0.0076(12)
N1 0.0189(15) 0.0330(17) 0.0226(14) -0.0133(13) 0.0037(12) -0.0040(12)
C9 0.0128(15) 0.0106(14) 0.0107(13) -0.0039(11) 0.0026(12) -0.0032(11)
C10 0.0203(17) 0.0162(16) 0.0174(15) -0.0057(13) 0.0038(13) -0.0057(13)
N2 0.0267(17) 0.068(2) 0.0227(16) -0.0234(16) 0.0046(14) 0.0071(16)
O8 0.0432(18) 0.0387(16) 0.0334(16) -0.0230(14) -0.0135(13) 0.0020(13)

loop_
_atom_type_symbol
_atom_type_description
_atom_type_scat_dispersion_real
_atom_type_scat_dispersion_imag
_atom_type_scat_source
C C 0.0033 0.0016 'International Tables Vol C Tables 4.2.6.8 and 6.1.1.4'
H H 0.0000 0.0000 'International Tables Vol C Tables 4.2.6.8 and 6.1.1.4'
N N 0.0061 0.0033 'International Tables Vol C Tables 4.2.6.8 and 6.1.1.4'
O O 0.0106 0.0060 'International Tables Vol C Tables 4.2.6.8 and 6.1.1.4'
Co Co 0.3494 0.9721 'International Tables Vol C Tables 4.2.6.8 and 6.1.1.4'

loop_
_geom_angle_atom_site_label_1
_geom_angle_atom_site_label_2
_geom_angle_atom_site_label_3
_geom_angle
_geom_angle_site_symmetry_1
_geom_angle_site_symmetry_3
O4 Co1 O4 180.0 2_577 .
O4 Co1 O2 91.45(7) 2_577 .
O4 Co1 O2 88.55(7) . .
O4 Co1 O2 88.55(7) 2_577 2_577
O4 Co1 O2 91.45(7) . 2_577
O2 Co1 O2 180.0 . 2_577
O4 Co1 O3 92.29(8) 2_577 .
O4 Co1 O3 87.71(8) . .
O2 Co1 O3 98.62(7) . .
O2 Co1 O3 81.38(7) 2_577 .
O4 Co1 O3 87.71(8) 2_577 2_577
O4 Co1 O3 92.29(8) . 2_577
O2 Co1 O3 81.38(7) . 2_577
O2 Co1 O3 98.62(7) 2_577 2_577
O3 Co1 O3 180.0 . 2_577
O1 Co2 O6 107.60(8) . .
O1 Co2 O7 90.51(8) . .
O6 Co2 O7 96.62(8) . .
O1 Co2 O2 92.59(8) . .
O6 Co2 O2 89.51(8) . .
O7 Co2 O2 171.96(7) . .
O1 Co2 O3 154.22(8) . 2_577
O6 Co2 O3 96.87(8) . 2_577
O7 Co2 O3 94.71(7) . 2_577
O2 Co2 O3 79.35(7) . 2_577
O1 Co2 O5 96.51(8) . .
O6 Co2 O5 155.71(7) . .
O7 Co2 O5 85.82(8) . .
O2 Co2 O5 86.46(7) . .
O3 Co2 O5 58.85(7) 2_577 .
C4 O1 Co2 126.66(18) . .
C10 O2 Co1 126.33(17) . .
C10 O2 Co2 129.99(18) . .
Co1 O2 Co2 95.17(7) . .
C2 O3 Co1 115.99(17) . .
C2 O3 Co2 92.22(16) . 2_577
Co1 O3 Co2 94.47(7) . 2_577
C8 O4 Co1 135.11(19) . .
C2 O5 Co2 89.31(16) 2_577 .
C8 O6 Co2 124.25(18) 2_577 .
C4 O7 Co2 128.93(18) 2_486 .
C9 C1 C3 120.4(3) . .
O5 C2 O3 119.6(2) 2_577 .
O5 C2 C5 122.0(2) 2_577 .
O3 C2 C5 118.4(2) . .
C7 C3 C1 119.8(3) . .
C7 C3 C8 121.9(2) . 1_565
C1 C3 C8 118.3(2) . 1_565
O7 C4 O1 124.5(3) 2_486 .
O7 C4 C9 118.3(2) 2_486 2_586
O1 C4 C9 117.2(2) . 2_586
C6 C5 C7 119.6(3) . .
C6 C5 C2 120.2(2) . .
C7 C5 C2 120.2(2) . .
C9 C6 C5 120.7(3) . .
C3 C7 C5 120.0(3) . .
O4 C8 O6 126.1(3) . 2_577
O4 C8 C3 114.5(2) . 1_545
O6 C8 C3 119.4(2) 2_577 1_545
C1 C9 C6 119.3(3) . .
C1 C9 C4 121.5(2) . 2_586
C6 C9 C4 119.1(2) . 2_586
O2 C10 N2 120.6(3) . .
O2 C10 N1 121.0(3) . .
N2 C10 N1 118.4(3) . .

loop_
_geom_bond_atom_site_label_1
_geom_bond_atom_site_label_2
_geom_bond_distance
_geom_bond_site_symmetry_2
Co1 O4 1.9973(19) 2_577
Co1 O4 1.9973(19) .
Co1 O2 2.1247(19) .
Co1 O2 2.1247(19) 2_577
Co1 O3 2.140(2) .
Co1 O3 2.140(2) 2_577
Co2 O1 2.0177(19) .
Co2 O6 2.0620(19) .
Co2 O7 2.081(2) .
Co2 O2 2.174(2) .
Co2 O3 2.1822(19) 2_577
Co2 O5 2.275(2) .
O1 C4 1.266(3) .
O2 C10 1.274(3) .
O3 C2 1.293(3) .
O4 C8 1.254(3) .
O5 C2 1.242(3) 2_577
O6 C8 1.261(3) 2_577
O7 C4 1.249(3) 2_486
C1 C9 1.384(4) .
C1 C3 1.397(4) .
C2 C5 1.492(4) .
C3 C7 1.384(4) .
C3 C8 1.505(4) 1_565
C4 C9 1.498(4) 2_586
C5 C6 1.388(4) .
C5 C7 1.394(4) .
C6 C9 1.388(4) .
N1 C10 1.325(4) .
C10 N2 1.319(4) .
